data_7033331
loop_
_publ_author_name
'Grusenmeyer, Tod A.'
'King, Albert W.'
'Mague, Joel T.'
'Rack, Jeffrey J.'
'Schmehl, Russell H.'

_publ_section_title
;
 Sn(iv) Schiff base complexes: triplet photosensitizers for photoredox
 reactions.
;
_journal_issue 47
_journal_name_full 'Dalton transactions (Cambridge, England : 2003)'
_journal_page_first 17754
_journal_page_last 17765
_journal_paper_doi 10.1039/c4dt01427h
_journal_volume 43
_journal_year 2014
_chemical_formula_moiety 'C26 H18 Cl2 N2 O Sn'
_chemical_formula_sum 'C26 H18 Cl2 N2 O Sn'
_chemical_formula_weight 564.01
_chemical_name_systematic
; 
 ? 
;
_space_group_IT_number 14
_symmetry_cell_setting monoclinic
_symmetry_space_group_name_Hall '-P 2ybc'
_symmetry_space_group_name_H-M 'P 1 21/c 1'
_atom_sites_solution_hydrogens geom
_atom_sites_solution_primary heavy
_atom_sites_solution_secondary difmap
_audit_creation_method SHELXL-97
_cell_angle_alpha 90.00
_cell_angle_beta 90.753(2)
_cell_angle_gamma 90.00
_cell_formula_units_Z 4
_cell_length_a 12.2999(15)
_cell_length_b 10.4788(13)
_cell_length_c 17.361(2)
_cell_measurement_reflns_used 9886
_cell_measurement_temperature 100(2)
_cell_measurement_theta_max 28.88
_cell_measurement_theta_min 2.27
_cell_volume 2237.4(5)
_computing_cell_refinement 'Bruker SAINT (Bruker-AXS, 2009)'
_computing_data_collection 'Bruker APEX2 (Bruker-AXS, 2010)'
_computing_data_reduction 'Bruker SAINT (Bruker-AXS, 2009)'
_computing_molecular_graphics 'Bruker SHELXTL(Bruker-AXS, 2008)'
_computing_publication_material 'Bruker SHELXTL(Bruker-AXS, 2008)'
_computing_structure_refinement 'SHELXL (Sheldrick, 2008)'
_computing_structure_solution 'SHELXS (Sheldrick, 2008)'
_diffrn_ambient_temperature 100(2)
_diffrn_measured_fraction_theta_full 0.991
_diffrn_measured_fraction_theta_max 0.976
_diffrn_measurement_device_type 'Bruker Smart APEX CCD'
_diffrn_measurement_method '\f and \w scans'
_diffrn_radiation_monochromator graphite
_diffrn_radiation_source 'fine-focus sealed tube'
_diffrn_radiation_type MoK\a
_diffrn_radiation_wavelength 0.71073
_diffrn_reflns_av_R_equivalents 0.0561
_diffrn_reflns_av_sigmaI/netI 0.0364
_diffrn_reflns_limit_h_max 16
_diffrn_reflns_limit_h_min -16
_diffrn_reflns_limit_k_max 14
_diffrn_reflns_limit_k_min -14
_diffrn_reflns_limit_l_max 23
_diffrn_reflns_limit_l_min -23
_diffrn_reflns_number 38292
_diffrn_reflns_theta_full 28.50
_diffrn_reflns_theta_max 28.95
_diffrn_reflns_theta_min 2.27
_exptl_absorpt_coefficient_mu 1.403
_exptl_absorpt_correction_T_max 0.8724
_exptl_absorpt_correction_T_min 0.7162
_exptl_absorpt_correction_type numerical
_exptl_absorpt_process_details 'SADABS (Sheldrick, 2009)'
_exptl_crystal_colour orange
_exptl_crystal_density_diffrn 1.674
_exptl_crystal_density_method 'not measured'
_exptl_crystal_description Block
_exptl_crystal_F_000 1120
_exptl_crystal_size_max 0.16
_exptl_crystal_size_mid 0.16
_exptl_crystal_size_min 0.10
_refine_diff_density_max 1.079
_refine_diff_density_min -0.781
_refine_diff_density_rms 0.105
_refine_ls_extinction_method none
_refine_ls_goodness_of_fit_ref 1.047
_refine_ls_hydrogen_treatment constr
_refine_ls_matrix_type full
_refine_ls_number_parameters 289
_refine_ls_number_reflns 5774
_refine_ls_number_restraints 0
_refine_ls_restrained_S_all 1.047
_refine_ls_R_factor_all 0.0393
_refine_ls_R_factor_gt 0.0288
_refine_ls_shift/su_max 0.004
_refine_ls_shift/su_mean 0.000
_refine_ls_structure_factor_coef Fsqd
_refine_ls_weighting_details 'calc w=1/[\s^2^(Fo^2^)+(0.0265P)^2^+2.5075P] where P=(Fo^2^+2Fc^2^)/3'
_refine_ls_weighting_scheme calc
_refine_ls_wR_factor_gt 0.0639
_refine_ls_wR_factor_ref 0.0696
_reflns_number_gt 4873
_reflns_number_total 5774
_reflns_threshold_expression >2\s(I)
_cod_data_source_file c4dt01427h2.cif
_cod_data_source_block rhs008_0m
_cod_depositor_comments
;
The following automatic conversions were performed:

'_symmetry_cell_setting' value 'Monoclinic' changed to 'monoclinic'
according to
/usr/data/users/saulius/crontab/automatic-downloads/current/RSC/lib/dictionaries/cif_core.dic
dictionary named 'cif_core.dic' version 2.4.2 from 2011-04-26.

Automatic conversion script
Id: cif_fix_values 2935 2014-11-11 08:27:57Z andrius 
;
_cod_original_cell_volume 2237.5(5)
_cod_original_sg_symbol_H-M P2(1)/c
_cod_database_code 7033331

loop_
_symmetry_equiv_pos_as_xyz
'x, y, z'
'-x, y+1/2, -z+1/2'
'-x, -y, -z'
'x, -y-1/2, z-1/2'

loop_
_atom_site_label
_atom_site_type_symbol
_atom_site_fract_x
_atom_site_fract_y
_atom_site_fract_z
_atom_site_U_iso_or_equiv
_atom_site_adp_type
_atom_site_occupancy
_atom_site_symmetry_multiplicity
_atom_site_calc_flag
_atom_site_refinement_flags
Sn1 Sn 0.739021(12) 0.781903(15) 0.586934(9) 0.01260(5) Uani 1 1 d .
Cl1 Cl 0.82040(5) 0.66407(6) 0.47897(3) 0.01742(12) Uani 1 1 d .
Cl2 Cl 0.63294(5) 0.91273(6) 0.67792(3) 0.01770(12) Uani 1 1 d .
O1 O 0.82860(14) 0.94117(16) 0.56322(10) 0.0171(4) Uani 1 1 d .
N1 N 0.59580(16) 0.65118(19) 0.59114(11) 0.0139(4) Uani 1 1 d .
N2 N 0.62625(15) 0.85236(19) 0.49751(11) 0.0130(4) Uani 1 1 d .
C1 C 0.58468(19) 0.5578(2) 0.64201(13) 0.0153(5) Uani 1 1 d .
H1 H 0.6439 0.5383 0.6757 0.018 Uiso 1 1 calc R
C2 C 0.4886(2) 0.4871(2) 0.64777(14) 0.0171(5) Uani 1 1 d .
H2 H 0.4827 0.4210 0.6850 0.020 Uiso 1 1 calc R
C3 C 0.4031(2) 0.5144(2) 0.59893(14) 0.0160(5) Uani 1 1 d .
H3 H 0.3375 0.4671 0.6021 0.019 Uiso 1 1 calc R
C4 C 0.41265(19) 0.6129(2) 0.54400(13) 0.0137(4) Uani 1 1 d .
C5 C 0.51182(19) 0.6819(2) 0.54251(13) 0.0130(4) Uani 1 1 d .
C6 C 0.32888(19) 0.6459(2) 0.49095(13) 0.0151(5) Uani 1 1 d .
H6 H 0.2624 0.5998 0.4903 0.018 Uiso 1 1 calc R
C7 C 0.3442(2) 0.7445(2) 0.44069(14) 0.0159(5) Uani 1 1 d .
H7 H 0.2881 0.7654 0.4048 0.019 Uiso 1 1 calc R
C8 C 0.4414(2) 0.8160(2) 0.44092(14) 0.0157(5) Uani 1 1 d .
H8 H 0.4489 0.8854 0.4062 0.019 Uiso 1 1 calc R
C9 C 0.52575(19) 0.7863(2) 0.49095(13) 0.0131(4) Uani 1 1 d .
C10 C 0.65020(19) 0.9429(2) 0.44834(13) 0.0146(5) Uani 1 1 d .
H10 H 0.5987 0.9559 0.4079 0.018 Uiso 1 1 calc R
C11 C 0.74256(19) 1.0238(2) 0.44738(13) 0.0131(4) Uani 1 1 d .
C12 C 0.74773(19) 1.1203(2) 0.38667(13) 0.0135(4) Uani 1 1 d .
C13 C 0.6692(2) 1.1343(2) 0.32672(14) 0.0177(5) Uani 1 1 d .
H13 H 0.6093 1.0771 0.3243 0.021 Uiso 1 1 calc R
C14 C 0.6776(2) 1.2284(3) 0.27221(15) 0.0203(5) Uani 1 1 d .
H14 H 0.6231 1.2356 0.2332 0.024 Uiso 1 1 calc R
C15 C 0.7648(2) 1.3139(2) 0.27297(15) 0.0210(5) Uani 1 1 d .
H15 H 0.7701 1.3782 0.2346 0.025 Uiso 1 1 calc R
C16 C 0.8426(2) 1.3035(2) 0.33006(15) 0.0191(5) Uani 1 1 d .
H16 H 0.9024 1.3608 0.3308 0.023 Uiso 1 1 calc R
C17 C 0.83516(19) 1.2091(2) 0.38761(14) 0.0149(5) Uani 1 1 d .
C18 C 0.91447(19) 1.2032(2) 0.44778(14) 0.0168(5) Uani 1 1 d .
H18 H 0.9724 1.2631 0.4485 0.020 Uiso 1 1 calc R
C19 C 0.90937(19) 1.1142(2) 0.50410(14) 0.0162(5) Uani 1 1 d .
H19 H 0.9636 1.1134 0.5436 0.019 Uiso 1 1 calc R
C20 C 0.82478(19) 1.0220(2) 0.50544(13) 0.0134(4) Uani 1 1 d .
C21 C 0.83370(19) 0.6849(2) 0.67355(14) 0.0160(5) Uani 1 1 d .
C22 C 0.8700(2) 0.5609(2) 0.65977(15) 0.0183(5) Uani 1 1 d .
H22 H 0.8575 0.5228 0.6108 0.022 Uiso 1 1 calc R
C23 C 0.9245(2) 0.4926(2) 0.71733(16) 0.0219(5) Uani 1 1 d .
H23 H 0.9472 0.4074 0.7079 0.026 Uiso 1 1 calc R
C24 C 0.9457(2) 0.5485(3) 0.78816(15) 0.0220(5) Uani 1 1 d .
H24 H 0.9841 0.5025 0.8270 0.026 Uiso 1 1 calc R
C25 C 0.9106(2) 0.6719(3) 0.80206(15) 0.0239(6) Uani 1 1 d .
H25 H 0.9256 0.7106 0.8505 0.029 Uiso 1 1 calc R
C26 C 0.8535(2) 0.7397(3) 0.74557(15) 0.0201(5) Uani 1 1 d .
H26 H 0.8280 0.8233 0.7561 0.024 Uiso 1 1 calc R

loop_
_atom_site_aniso_label
_atom_site_aniso_U_11
_atom_site_aniso_U_22
_atom_site_aniso_U_33
_atom_site_aniso_U_23
_atom_site_aniso_U_13
_atom_site_aniso_U_12
Sn1 0.01185(8) 0.01161(8) 0.01433(8) 0.00139(6) -0.00075(6) -0.00096(6)
Cl1 0.0161(3) 0.0185(3) 0.0176(3) -0.0016(2) 0.0016(2) -0.0008(2)
Cl2 0.0184(3) 0.0167(3) 0.0180(3) -0.0017(2) 0.0010(2) 0.0025(2)
O1 0.0181(8) 0.0138(8) 0.0192(8) 0.0030(7) -0.0032(7) -0.0040(7)
N1 0.0132(9) 0.0129(9) 0.0155(9) -0.0003(8) 0.0019(7) -0.0006(8)
N2 0.0115(9) 0.0119(9) 0.0157(9) -0.0001(7) 0.0003(7) -0.0015(8)
C1 0.0156(11) 0.0143(11) 0.0159(11) 0.0018(9) 0.0002(9) 0.0002(9)
C2 0.0191(12) 0.0139(11) 0.0182(12) 0.0028(9) 0.0034(9) -0.0009(10)
C3 0.0157(11) 0.0139(11) 0.0187(11) -0.0017(9) 0.0053(9) -0.0039(9)
C4 0.0145(11) 0.0118(11) 0.0149(11) -0.0032(9) 0.0039(8) -0.0004(9)
C5 0.0134(11) 0.0113(10) 0.0144(10) -0.0026(8) 0.0029(8) 0.0006(9)
C6 0.0125(11) 0.0138(11) 0.0189(11) -0.0041(9) 0.0032(9) -0.0027(9)
C7 0.0132(11) 0.0158(11) 0.0188(11) -0.0028(9) -0.0008(9) 0.0001(9)
C8 0.0156(11) 0.0133(11) 0.0183(11) 0.0006(9) 0.0007(9) -0.0002(9)
C9 0.0122(10) 0.0112(11) 0.0161(11) -0.0020(9) 0.0022(8) -0.0005(9)
C10 0.0161(11) 0.0142(11) 0.0135(10) -0.0002(9) -0.0012(9) 0.0005(9)
C11 0.0128(10) 0.0106(10) 0.0159(11) 0.0006(8) 0.0019(8) -0.0005(9)
C12 0.0127(11) 0.0125(11) 0.0154(10) -0.0009(9) 0.0027(8) -0.0005(9)
C13 0.0170(12) 0.0169(12) 0.0192(12) 0.0018(9) -0.0015(9) -0.0024(10)
C14 0.0188(12) 0.0219(13) 0.0200(12) 0.0029(10) -0.0037(10) -0.0006(10)
C15 0.0241(13) 0.0169(12) 0.0219(12) 0.0064(10) 0.0033(10) -0.0009(10)
C16 0.0172(12) 0.0174(12) 0.0228(12) 0.0018(10) 0.0041(10) -0.0024(10)
C17 0.0129(11) 0.0132(11) 0.0185(11) -0.0006(9) 0.0023(9) 0.0006(9)
C18 0.0128(11) 0.0145(11) 0.0230(12) -0.0003(9) 0.0004(9) -0.0010(9)
C19 0.0135(11) 0.0145(11) 0.0204(12) -0.0006(9) -0.0021(9) -0.0003(9)
C20 0.0125(10) 0.0116(11) 0.0163(11) -0.0010(9) 0.0017(8) 0.0011(9)
C21 0.0119(11) 0.0184(12) 0.0177(11) 0.0035(9) -0.0011(9) -0.0012(9)
C22 0.0167(12) 0.0172(12) 0.0209(12) -0.0003(10) -0.0018(9) -0.0015(10)
C23 0.0182(12) 0.0162(12) 0.0314(14) 0.0076(11) -0.0013(10) -0.0007(10)
C24 0.0182(12) 0.0256(14) 0.0220(12) 0.0123(11) -0.0013(10) -0.0023(10)
C25 0.0226(13) 0.0325(15) 0.0165(12) 0.0015(11) -0.0022(10) 0.0024(12)
C26 0.0194(12) 0.0214(13) 0.0194(12) -0.0003(10) 0.0000(10) 0.0028(10)

loop_
_atom_type_symbol
_atom_type_description
_atom_type_scat_dispersion_real
_atom_type_scat_dispersion_imag
_atom_type_scat_source
C C 0.0033 0.0016 'International Tables Vol C Tables 4.2.6.8 and 6.1.1.4'
H H 0.0000 0.0000 'International Tables Vol C Tables 4.2.6.8 and 6.1.1.4'
N N 0.0061 0.0033 'International Tables Vol C Tables 4.2.6.8 and 6.1.1.4'
O O 0.0106 0.0060 'International Tables Vol C Tables 4.2.6.8 and 6.1.1.4'
Cl Cl 0.1484 0.1585 'International Tables Vol C Tables 4.2.6.8 and 6.1.1.4'
Sn Sn -0.6537 1.4246 'International Tables Vol C Tables 4.2.6.8 and 6.1.1.4'

loop_
_geom_angle_atom_site_label_1
_geom_angle_atom_site_label_2
_geom_angle_atom_site_label_3
_geom_angle
O1 Sn1 C21 103.82(8)
O1 Sn1 N2 85.43(7)
C21 Sn1 N2 170.59(8)
O1 Sn1 N1 159.15(7)
C21 Sn1 N1 96.17(8)
N2 Sn1 N1 74.82(7)
O1 Sn1 Cl1 91.75(5)
C21 Sn1 Cl1 94.21(7)
N2 Sn1 Cl1 83.68(5)
N1 Sn1 Cl1 92.63(5)
O1 Sn1 Cl2 88.08(5)
C21 Sn1 Cl2 95.80(7)
N2 Sn1 Cl2 86.08(5)
N1 Sn1 Cl2 84.04(5)
Cl1 Sn1 Cl2 169.74(2)
C20 O1 Sn1 131.77(15)
C1 N1 C5 120.2(2)
C1 N1 Sn1 124.23(16)
C5 N1 Sn1 115.22(15)
C10 N2 C9 120.2(2)
C10 N2 Sn1 123.91(16)
C9 N2 Sn1 115.71(15)
N1 C1 C2 122.2(2)
N1 C1 H1 118.9
C2 C1 H1 118.9
C3 C2 C1 119.1(2)
C3 C2 H2 120.5
C1 C2 H2 120.5
C2 C3 C4 120.0(2)
C2 C3 H3 120.0
C4 C3 H3 120.0
C3 C4 C6 123.5(2)
C3 C4 C5 117.7(2)
C6 C4 C5 118.8(2)
N1 C5 C4 120.8(2)
N1 C5 C9 118.3(2)
C4 C5 C9 120.9(2)
C7 C6 C4 119.6(2)
C7 C6 H6 120.2
C4 C6 H6 120.2
C6 C7 C8 121.6(2)
C6 C7 H7 119.2
C8 C7 H7 119.2
C9 C8 C7 120.8(2)
C9 C8 H8 119.6
C7 C8 H8 119.6
C8 C9 N2 125.9(2)
C8 C9 C5 118.2(2)
N2 C9 C5 115.8(2)
N2 C10 C11 128.8(2)
N2 C10 H10 115.6
C11 C10 H10 115.6
C10 C11 C20 123.2(2)
C10 C11 C12 117.7(2)
C20 C11 C12 119.0(2)
C13 C12 C17 116.6(2)
C13 C12 C11 124.4(2)
C17 C12 C11 118.9(2)
C14 C13 C12 121.6(2)
C14 C13 H13 119.2
C12 C13 H13 119.2
C13 C14 C15 121.3(2)
C13 C14 H14 119.4
C15 C14 H14 119.4
C16 C15 C14 118.9(2)
C16 C15 H15 120.6
C14 C15 H15 120.6
C15 C16 C17 121.1(2)
C15 C16 H16 119.4
C17 C16 H16 119.4
C16 C17 C18 120.1(2)
C16 C17 C12 120.5(2)
C18 C17 C12 119.4(2)
C19 C18 C17 121.5(2)
C19 C18 H18 119.2
C17 C18 H18 119.2
C18 C19 C20 121.4(2)
C18 C19 H19 119.3
C20 C19 H19 119.3
O1 C20 C11 124.7(2)
O1 C20 C19 115.6(2)
C11 C20 C19 119.6(2)
C26 C21 C22 119.0(2)
C26 C21 Sn1 121.32(19)
C22 C21 Sn1 119.54(17)
C23 C22 C21 120.5(2)
C23 C22 H22 119.8
C21 C22 H22 119.8
C24 C23 C22 120.2(2)
C24 C23 H23 119.9
C22 C23 H23 119.9
C23 C24 C25 119.6(2)
C23 C24 H24 120.2
C25 C24 H24 120.2
C24 C25 C26 120.6(2)
C24 C25 H25 119.7
C26 C25 H25 119.7
C25 C26 C21 120.1(2)
C25 C26 H26 119.9
C21 C26 H26 119.9

loop_
_geom_bond_atom_site_label_1
_geom_bond_atom_site_label_2
_geom_bond_distance
Sn1 O1 2.0447(17)
Sn1 C21 2.146(2)
Sn1 N2 2.1960(19)
Sn1 N1 2.234(2)
Sn1 Cl1 2.4676(6)
Sn1 Cl2 2.4761(6)
O1 C20 1.313(3)
N1 C1 1.326(3)
N1 C5 1.364(3)
N2 C10 1.312(3)
N2 C9 1.420(3)
C1 C2 1.399(3)
C1 H1 0.9500
C2 C3 1.373(3)
C2 H2 0.9500
C3 C4 1.411(3)
C3 H3 0.9500
C4 C6 1.416(3)
C4 C5 1.419(3)
C5 C9 1.425(3)
C6 C7 1.367(3)
C6 H6 0.9500
C7 C8 1.411(3)
C7 H7 0.9500
C8 C9 1.380(3)
C8 H8 0.9500
C10 C11 1.418(3)
C10 H10 0.9500
C11 C20 1.419(3)
C11 C12 1.462(3)
C12 C13 1.418(3)
C12 C17 1.422(3)
C13 C14 1.372(3)
C13 H13 0.9500
C14 C15 1.397(4)
C14 H14 0.9500
C15 C16 1.373(4)
C15 H15 0.9500
C16 C17 1.410(3)
C16 H16 0.9500
C17 C18 1.421(3)
C18 C19 1.353(3)
C18 H18 0.9500
C19 C20 1.420(3)
C19 H19 0.9500
C21 C26 1.394(3)
C21 C22 1.396(3)
C22 C23 1.393(3)
C22 H22 0.9500
C23 C24 1.384(4)
C23 H23 0.9500
C24 C25 1.385(4)
C24 H24 0.9500
C25 C26 1.394(4)
C25 H25 0.9500
C26 H26 0.9500
